data_1562032
loop_
_publ_author_name
'Mudsainiyan, R.K.'
'Jassal, Amanpreet Kaur'
'Chawla, S.K.'

_publ_section_title
;
 Synthesis, characterization and crystal structure determination of Mn
 (II) ion based 1D polymer constructed from 2, 2&#x2032; bipyridyl and
 azide group, its thermal stability, magnetic properties and Hirshfeld
 surface analysis
;
_journal_name_full 'Journal of Solid State Chemistry'
_journal_page_first 249
_journal_page_last 255
_journal_paper_doi 10.1016/j.jssc.2014.12.028
_journal_volume 225
_journal_year 2015
_chemical_formula_moiety 'C10 H8 Mn N8'
_chemical_formula_sum 'C10 H8 Mn N8'
_chemical_formula_weight 295.18
_space_group_IT_number 14
_space_group_name_Hall '-P 2yn'
_space_group_name_H-M_alt 'P 1 21/n 1'
_symmetry_cell_setting monoclinic
_symmetry_space_group_name_Hall '-P 2yn'
_symmetry_space_group_name_H-M 'P 1 21/n 1'
_atom_sites_solution_hydrogens geom
_atom_sites_solution_primary direct
_atom_sites_solution_secondary difmap
_cell_angle_alpha 90.00
_cell_angle_beta 90.852(2)
_cell_angle_gamma 90.00
_cell_formula_units_Z 4
_cell_length_a 9.6604(4)
_cell_length_b 7.7187(3)
_cell_length_c 16.7897(6)
_cell_measurement_reflns_used 5182
_cell_measurement_temperature 296(2)
_cell_measurement_theta_max 31.14
_cell_measurement_theta_min 2.42
_cell_volume 1251.80(8)
_computing_cell_refinement 'Bruker SAINT'
_computing_data_collection 'Bruker APEX2'
_computing_data_reduction 'Bruker SAINT'
_computing_molecular_graphics 'Bruker SHELXTL'
_computing_publication_material 'Bruker SHELXTL'
_computing_structure_refinement 'SHELXL-97 (Sheldrick, 2008)'
_computing_structure_solution 'Sir-92 (Altomare et al., 1993)'
_diffrn_ambient_temperature 296(2)
_diffrn_measured_fraction_theta_full 0.997
_diffrn_measured_fraction_theta_max 0.997
_diffrn_measurement_device_type 'Bruker APEX-II CCD'
_diffrn_measurement_method '\f and \w scans'
_diffrn_radiation_monochromator graphite
_diffrn_radiation_source 'fine-focus sealed tube'
_diffrn_radiation_type MoK\a
_diffrn_radiation_wavelength 0.71073
_diffrn_reflns_av_R_equivalents 0.0247
_diffrn_reflns_av_sigmaI/netI 0.0282
_diffrn_reflns_limit_h_max 14
_diffrn_reflns_limit_h_min -14
_diffrn_reflns_limit_k_max 10
_diffrn_reflns_limit_k_min -11
_diffrn_reflns_limit_l_max 24
_diffrn_reflns_limit_l_min -24
_diffrn_reflns_number 16533
_diffrn_reflns_theta_full 31.85
_diffrn_reflns_theta_max 31.85
_diffrn_reflns_theta_min 2.43
_exptl_absorpt_coefficient_mu 1.053
_exptl_absorpt_correction_T_max 0.7463
_exptl_absorpt_correction_T_min 0.6302
_exptl_absorpt_correction_type multi-scan
_exptl_absorpt_process_details 'SADABS-2008/1 - Bruker AXS area detector scaling and absorption correction'
_exptl_crystal_colour Pink
_exptl_crystal_density_diffrn 1.566
_exptl_crystal_density_method 'not measured'
_exptl_crystal_description Needles
_exptl_crystal_F_000 596
_exptl_crystal_size_max 0.14
_exptl_crystal_size_mid 0.08
_exptl_crystal_size_min 0.06
_refine_diff_density_max 0.338
_refine_diff_density_min -0.377
_refine_diff_density_rms 0.049
_refine_ls_extinction_method none
_refine_ls_goodness_of_fit_ref 1.005
_refine_ls_hydrogen_treatment none
_refine_ls_matrix_type full
_refine_ls_number_parameters 172
_refine_ls_number_reflns 4283
_refine_ls_number_restraints 0
_refine_ls_restrained_S_all 1.005
_refine_ls_R_factor_all 0.0593
_refine_ls_R_factor_gt 0.0344
_refine_ls_shift/su_max 0.002
_refine_ls_shift/su_mean 0.000
_refine_ls_structure_factor_coef Fsqd
_refine_ls_weighting_details 'calc w=1/[\s^2^(Fo^2^)+(0.0385P)^2^+0.2741P] where P=(Fo^2^+2Fc^2^)/3'
_refine_ls_weighting_scheme calc
_refine_ls_wR_factor_gt 0.0795
_refine_ls_wR_factor_ref 0.0904
_reflns_number_gt 3010
_reflns_number_total 4283
_reflns_threshold_expression >2sigma(I)
_cod_data_source_file JSSC-2015-225-249.cif
_cod_data_source_block 1
_cod_depositor_comments
;
The following automatic conversions were performed:

data item '_exptl_absorpt_correction_type' value 'Multi-scan' was
changed to 'multi-scan' in accordance with the built-in table derived
from the CIF Core dictionary named 'cif_core.dic' version 2.4.5 last
updated on 2014-11-21.

data item '_symmetry_cell_setting' value 'Monoclinic' was changed to
'monoclinic' in accordance with the built-in table derived from the
CIF Core dictionary named 'cif_core.dic' version 2.4.5 last updated
on 2014-11-21.

Automatic conversion script
Id: cif_fix_values 8369 2020-08-20 11:38:08Z andrius 
;
_cod_original_sg_symbol_H-M 'P 21/n'
_cod_database_code 1562032

loop_
_symmetry_equiv_pos_as_xyz
'x, y, z'
'-x+1/2, y+1/2, -z+1/2'
'-x, -y, -z'
'x-1/2, -y-1/2, z-1/2'

loop_
_atom_site_label
_atom_site_type_symbol
_atom_site_fract_x
_atom_site_fract_y
_atom_site_fract_z
_atom_site_U_iso_or_equiv
_atom_site_adp_type
_atom_site_occupancy
_atom_site_symmetry_multiplicity
_atom_site_calc_flag
_atom_site_refinement_flags
_atom_site_disorder_assembly
_atom_site_disorder_group
C1 C 0.1531(2) 0.8273(3) 0.89149(12) 0.0592(5) Uani 1 1 d . . .
H1 H 0.2258 0.8462 0.8568 0.071 Uiso 1 1 calc R . .
C2 C 0.0225(2) 0.8806(3) 0.86885(14) 0.0696(6) Uani 1 1 d . . .
H2 H 0.0073 0.9353 0.8201 0.084 Uiso 1 1 calc R . .
C3 C -0.0847(2) 0.8514(3) 0.91972(15) 0.0707(6) Uani 1 1 d . . .
H3 H -0.1739 0.8864 0.9059 0.085 Uiso 1 1 calc R . .
C4 C -0.05976(19) 0.7704(3) 0.99097(13) 0.0606(5) Uani 1 1 d . . .
H4 H -0.1320 0.7488 1.0256 0.073 Uiso 1 1 calc R . .
C5 C 0.07493(17) 0.7206(2) 1.01116(11) 0.0460(4) Uani 1 1 d . . .
C6 C 0.11163(17) 0.6333(2) 1.08745(10) 0.0449(4) Uani 1 1 d . . .
C7 C 0.0174(2) 0.6065(3) 1.14814(13) 0.0643(5) Uani 1 1 d . . .
H7 H -0.0729 0.6473 1.1428 0.077 Uiso 1 1 calc R . .
C8 C 0.0582(2) 0.5194(3) 1.21602(13) 0.0723(6) Uani 1 1 d . . .
H8 H -0.0046 0.4998 1.2565 0.087 Uiso 1 1 calc R . .
C9 C 0.1912(2) 0.4620(3) 1.22361(11) 0.0634(5) Uani 1 1 d . . .
H9 H 0.2206 0.4030 1.2691 0.076 Uiso 1 1 calc R . .
C10 C 0.28128(19) 0.4936(2) 1.16208(11) 0.0511(4) Uani 1 1 d . . .
H10 H 0.3721 0.4547 1.1671 0.061 Uiso 1 1 calc R . .
N1 N 0.18010(15) 0.74949(19) 0.96118(9) 0.0469(3) Uani 1 1 d . . .
N2 N 0.24325(13) 0.57778(17) 1.09554(8) 0.0424(3) Uani 1 1 d . . .
N3 N 0.58365(14) 0.57085(18) 1.06200(8) 0.0466(3) Uani 1 1 d . . .
N4 N 0.62953(15) 0.6169(3) 1.12371(11) 0.0694(5) Uani 1 1 d . . .
N5 N 0.6736(3) 0.6626(5) 1.18335(16) 0.1603(17) Uani 1 1 d . . .
N6 N 0.49139(19) 0.8209(2) 0.90783(10) 0.0609(4) Uani 1 1 d . . .
N7 N 0.45714(13) 1.04333(17) 1.08619(7) 0.0392(3) Uani 1 1 d . . .
N8 N 0.40242(18) 0.9097(2) 1.08363(9) 0.0596(4) Uani 1 1 d . . .
Mn1 Mn 0.39442(2) 0.67575(3) 1.004284(14) 0.03970(8) Uani 1 1 d . . .

loop_
_atom_site_aniso_label
_atom_site_aniso_U_11
_atom_site_aniso_U_22
_atom_site_aniso_U_33
_atom_site_aniso_U_23
_atom_site_aniso_U_13
_atom_site_aniso_U_12
C1 0.0615(11) 0.0644(11) 0.0517(11) 0.0029(9) -0.0021(9) 0.0053(9)
C2 0.0778(14) 0.0658(12) 0.0647(13) -0.0017(10) -0.0191(11) 0.0150(11)
C3 0.0564(12) 0.0662(13) 0.0889(17) -0.0171(11) -0.0157(12) 0.0190(10)
C4 0.0454(9) 0.0593(11) 0.0770(14) -0.0148(10) 0.0020(9) 0.0067(8)
C5 0.0425(8) 0.0402(8) 0.0553(10) -0.0141(7) 0.0045(7) 0.0000(6)
C6 0.0428(8) 0.0437(8) 0.0485(9) -0.0115(7) 0.0119(7) -0.0061(6)
C7 0.0511(10) 0.0814(13) 0.0613(13) -0.0130(11) 0.0226(9) -0.0045(10)
C8 0.0744(14) 0.0927(16) 0.0505(12) -0.0083(11) 0.0303(10) -0.0196(12)
C9 0.0758(14) 0.0741(13) 0.0406(10) 0.0002(9) 0.0132(9) -0.0176(10)
C10 0.0545(10) 0.0552(10) 0.0439(9) 0.0011(7) 0.0049(8) -0.0097(8)
N1 0.0462(7) 0.0492(7) 0.0452(8) -0.0012(6) 0.0018(6) 0.0007(6)
N2 0.0426(7) 0.0443(7) 0.0404(7) -0.0033(6) 0.0087(6) -0.0069(5)
N3 0.0468(7) 0.0491(8) 0.0437(8) -0.0115(6) -0.0008(6) -0.0025(6)
N4 0.0358(7) 0.1159(15) 0.0565(10) -0.0312(10) 0.0033(7) 0.0022(8)
N5 0.0758(15) 0.314(5) 0.0905(18) -0.110(3) -0.0276(14) 0.037(2)
N6 0.0829(11) 0.0523(8) 0.0479(9) -0.0018(7) 0.0203(8) -0.0193(8)
N7 0.0424(7) 0.0440(7) 0.0313(6) -0.0009(5) 0.0103(5) 0.0030(5)
N8 0.0767(11) 0.0487(8) 0.0540(9) -0.0127(7) 0.0207(8) -0.0141(8)
Mn1 0.04045(14) 0.03959(13) 0.03926(14) -0.00043(9) 0.00798(10) -0.00407(9)

loop_
_atom_type_symbol
_atom_type_description
_atom_type_scat_dispersion_real
_atom_type_scat_dispersion_imag
_atom_type_scat_source
C C 0.0033 0.0016 'International Tables Vol C Tables 4.2.6.8 and 6.1.1.4'
H H 0.0000 0.0000 'International Tables Vol C Tables 4.2.6.8 and 6.1.1.4'
N N 0.0061 0.0033 'International Tables Vol C Tables 4.2.6.8 and 6.1.1.4'
Mn Mn 0.3368 0.7283 'International Tables Vol C Tables 4.2.6.8 and 6.1.1.4'

loop_
_geom_angle_atom_site_label_1
_geom_angle_atom_site_label_2
_geom_angle_atom_site_label_3
_geom_angle
_geom_angle_site_symmetry_1
_geom_angle_site_symmetry_3
N1 C1 C2 122.9(2) . .
N1 C1 H1 118.6 . .
C2 C1 H1 118.6 . .
C3 C2 C1 118.5(2) . .
C3 C2 H2 120.8 . .
C1 C2 H2 120.8 . .
C4 C3 C2 119.70(19) . .
C4 C3 H3 120.2 . .
C2 C3 H3 120.2 . .
C3 C4 C5 119.4(2) . .
C3 C4 H4 120.3 . .
C5 C4 H4 120.3 . .
N1 C5 C4 120.88(18) . .
N1 C5 C6 116.11(15) . .
C4 C5 C6 123.01(17) . .
N2 C6 C7 120.39(18) . .
N2 C6 C5 116.37(14) . .
C7 C6 C5 123.24(17) . .
C8 C7 C6 119.76(19) . .
C8 C7 H7 120.1 . .
C6 C7 H7 120.1 . .
C9 C8 C7 119.62(18) . .
C9 C8 H8 120.2 . .
C7 C8 H8 120.2 . .
C8 C9 C10 118.4(2) . .
C8 C9 H9 120.8 . .
C10 C9 H9 120.8 . .
N2 C10 C9 122.75(18) . .
N2 C10 H10 118.6 . .
C9 C10 H10 118.6 . .
C1 N1 C5 118.72(16) . .
C1 N1 Mn1 124.07(13) . .
C5 N1 Mn1 117.12(12) . .
C10 N2 C6 119.04(14) . .
C10 N2 Mn1 123.73(11) . .
C6 N2 Mn1 116.32(11) . .
N4 N3 Mn1 125.03(13) . .
N4 N3 Mn1 131.65(14) . 3_667
Mn1 N3 Mn1 100.32(5) . 3_667
N5 N4 N3 179.6(3) . .
N7 N6 Mn1 125.71(13) 3_677 .
N8 N7 N6 176.66(16) . 3_677
N7 N8 Mn1 138.53(12) . .
N6 Mn1 N3 98.72(6) . .
N6 Mn1 N3 91.32(6) . 3_667
N3 Mn1 N3 79.69(6) . 3_667
N6 Mn1 N8 90.91(6) . .
N3 Mn1 N8 90.77(6) . .
N3 Mn1 N8 170.43(6) 3_667 .
N6 Mn1 N1 91.96(6) . .
N3 Mn1 N1 169.21(5) . .
N3 Mn1 N1 98.61(5) 3_667 .
N8 Mn1 N1 90.62(6) . .
N6 Mn1 N2 163.50(6) . .
N3 Mn1 N2 96.82(5) . .
N3 Mn1 N2 96.92(5) 3_667 .
N8 Mn1 N2 83.33(5) . .
N1 Mn1 N2 72.72(5) . .

loop_
_geom_bond_atom_site_label_1
_geom_bond_atom_site_label_2
_geom_bond_distance
_geom_bond_site_symmetry_2
C1 N1 1.338(2) .
C1 C2 1.375(3) .
C1 H1 0.9300 .
C2 C3 1.371(3) .
C2 H2 0.9300 .
C3 C4 1.368(3) .
C3 H3 0.9300 .
C4 C5 1.394(2) .
C4 H4 0.9300 .
C5 N1 1.346(2) .
C5 C6 1.486(3) .
C6 N2 1.347(2) .
C6 C7 1.392(2) .
C7 C8 1.376(3) .
C7 H7 0.9300 .
C8 C9 1.363(3) .
C8 H8 0.9300 .
C9 C10 1.383(2) .
C9 H9 0.9300 .
C10 N2 1.339(2) .
C10 H10 0.9300 .
N1 Mn1 2.2560(14) .
N2 Mn1 2.2624(12) .
N3 N4 1.176(2) .
N3 Mn1 2.2099(14) .
N3 Mn1 2.2166(14) 3_667
N4 N5 1.138(3) .
N6 N7 1.1634(19) 3_677
N6 Mn1 2.1912(15) .
N7 N8 1.1595(19) .
N7 N6 1.1633(19) 3_677
N8 Mn1 2.2447(15) .
Mn1 N3 2.2166(14) 3_667

loop_
_geom_torsion_atom_site_label_1
_geom_torsion_atom_site_label_2
_geom_torsion_atom_site_label_3
_geom_torsion_atom_site_label_4
_geom_torsion
_geom_torsion_site_symmetry_1
_geom_torsion_site_symmetry_2
_geom_torsion_site_symmetry_3
_geom_torsion_site_symmetry_4
N1 C1 C2 C3 -0.5(3) . . . .
C1 C2 C3 C4 -0.1(3) . . . .
C2 C3 C4 C5 0.7(3) . . . .
C3 C4 C5 N1 -0.7(3) . . . .
C3 C4 C5 C6 179.53(17) . . . .
N1 C5 C6 N2 -6.0(2) . . . .
C4 C5 C6 N2 173.82(16) . . . .
N1 C5 C6 C7 174.70(17) . . . .
C4 C5 C6 C7 -5.5(3) . . . .
N2 C6 C7 C8 -1.4(3) . . . .
C5 C6 C7 C8 177.86(18) . . . .
C6 C7 C8 C9 0.8(3) . . . .
C7 C8 C9 C10 -0.1(3) . . . .
C8 C9 C10 N2 -0.1(3) . . . .
C2 C1 N1 C5 0.6(3) . . . .
C2 C1 N1 Mn1 -175.81(16) . . . .
C4 C5 N1 C1 0.0(2) . . . .
C6 C5 N1 C1 179.83(15) . . . .
C4 C5 N1 Mn1 176.68(13) . . . .
C6 C5 N1 Mn1 -3.52(18) . . . .
C9 C10 N2 C6 -0.6(3) . . . .
C9 C10 N2 Mn1 168.15(14) . . . .
C7 C6 N2 C10 1.3(2) . . . .
C5 C6 N2 C10 -178.05(14) . . . .
C7 C6 N2 Mn1 -168.23(14) . . . .
C5 C6 N2 Mn1 12.43(18) . . . .
N7 N6 Mn1 N3 -79.51(18) 3_677 . . .
N7 N6 Mn1 N3 -159.28(18) 3_677 . . 3_667
N7 N6 Mn1 N8 11.41(18) 3_677 . . .
N7 N6 Mn1 N1 102.06(18) 3_677 . . .
N7 N6 Mn1 N2 80.6(3) 3_677 . . .
N4 N3 Mn1 N6 107.98(17) . . . .
Mn1 N3 Mn1 N6 -89.76(6) 3_667 . . .
N4 N3 Mn1 N3 -162.3(2) . . . 3_667
Mn1 N3 Mn1 N3 0.0 3_667 . . 3_667
N4 N3 Mn1 N8 16.94(17) . . . .
Mn1 N3 Mn1 N8 179.20(6) 3_667 . . .
N4 N3 Mn1 N1 -80.4(3) . . . .
Mn1 N3 Mn1 N1 81.8(3) 3_667 . . .
N4 N3 Mn1 N2 -66.43(17) . . . .
Mn1 N3 Mn1 N2 95.83(6) 3_667 . . .
N7 N8 Mn1 N6 -15.2(2) . . . .
N7 N8 Mn1 N3 83.6(2) . . . .
N7 N8 Mn1 N1 -107.1(2) . . . .
N7 N8 Mn1 N2 -179.7(2) . . . .
C1 N1 Mn1 N6 9.95(15) . . . .
C5 N1 Mn1 N6 -166.50(12) . . . .
C1 N1 Mn1 N3 -161.7(2) . . . .
C5 N1 Mn1 N3 21.8(3) . . . .
C1 N1 Mn1 N3 -81.68(15) . . . 3_667
C5 N1 Mn1 N3 101.87(12) . . . 3_667
C1 N1 Mn1 N8 100.89(15) . . . .
C5 N1 Mn1 N8 -75.57(12) . . . .
C1 N1 Mn1 N2 -176.30(16) . . . .
C5 N1 Mn1 N2 7.25(11) . . . .
C10 N2 Mn1 N6 -156.96(19) . . . .
C6 N2 Mn1 N6 12.0(3) . . . .
C10 N2 Mn1 N3 3.23(13) . . . .
C6 N2 Mn1 N3 172.22(11) . . . .
C10 N2 Mn1 N3 83.61(13) . . . 3_667
C6 N2 Mn1 N3 -107.41(11) . . . 3_667
C10 N2 Mn1 N8 -86.75(14) . . . .
C6 N2 Mn1 N8 82.23(12) . . . .
C10 N2 Mn1 N1 -179.48(14) . . . .
C6 N2 Mn1 N1 -10.50(11) . . . .
